data_7026530
loop_
_publ_author_name
'Jayarathne, Upul'
'Chandrasekaran, Perumalreddy'
'Jacobsen, Heiko'
'Mague, Joel T.'
'Donahue, James P.'

_publ_section_title
;
 A tungsten-mediated closed cycle of reactivity for the reduction of CO(2)
 to CO.
;
_journal_issue 40
_journal_name_full 'Dalton transactions (Cambridge, England : 2003)'
_journal_page_first 9662
_journal_page_last 9671
_journal_paper_doi 10.1039/c0dt00489h
_journal_volume 39
_journal_year 2010
_chemical_formula_moiety 'C26 H26 Cl4 P2 W, C20 H30 Co'
_chemical_formula_sum 'C46 H56 Cl4 Co P2 W'
_chemical_formula_weight 1055.43
_chemical_name_systematic
;
Bis(\h^5^-pentamethylcyclopentadienyl)cobalt(III) trans-
tetrachlorobis(methyldiphenylphosphine)tungstate(III)
;
_space_group_IT_number 15
_symmetry_cell_setting monoclinic
_symmetry_space_group_name_Hall '-C 2yc'
_symmetry_space_group_name_H-M 'C 1 2/c 1'
_atom_sites_solution_hydrogens geom
_atom_sites_solution_primary Patterson
_atom_sites_solution_secondary difmap
_audit_creation_method SHELXL-97
_cell_angle_alpha 90.00
_cell_angle_beta 125.829(4)
_cell_angle_gamma 90.00
_cell_formula_units_Z 4
_cell_length_a 27.227(10)
_cell_length_b 11.087(4)
_cell_length_c 17.943(6)
_cell_measurement_reflns_used 9917
_cell_measurement_temperature 100(2)
_cell_measurement_theta_max 28.73
_cell_measurement_theta_min 2.77
_cell_volume 4391(3)
_computing_cell_refinement 'Bruker SAINT (Bruker-AXS 2008)'
_computing_data_collection 'Bruker APEX2 (Bruker-AXS, 2009)'
_computing_data_reduction 'Bruker SAINT (Bruker-AXS 2008)'
_computing_molecular_graphics 'Bruker SHELXTL(Bruker-AXS 2008a)'
_computing_publication_material 'Bruker SHELXTL(Bruker-AXS 2008a)'
_computing_structure_refinement 'SHELXL-97 (Sheldrick, 2008)'
_computing_structure_solution 'SHELXS-97 (Sheldrick, 2008)'
_diffrn_ambient_temperature 100(2)
_diffrn_measured_fraction_theta_full 0.991
_diffrn_measured_fraction_theta_max 0.991
_diffrn_measurement_device_type 'Bruker APEX-I CCD'
_diffrn_measurement_method '\f and \w scans'
_diffrn_radiation_monochromator graphite
_diffrn_radiation_source 'fine-focus sealed tube'
_diffrn_radiation_type MoK\a
_diffrn_radiation_wavelength 0.71073
_diffrn_reflns_av_R_equivalents 0.0689
_diffrn_reflns_av_sigmaI/netI 0.0421
_diffrn_reflns_limit_h_max 36
_diffrn_reflns_limit_h_min -36
_diffrn_reflns_limit_k_max 14
_diffrn_reflns_limit_k_min -14
_diffrn_reflns_limit_l_max 23
_diffrn_reflns_limit_l_min -24
_diffrn_reflns_number 36325
_diffrn_reflns_theta_full 28.75
_diffrn_reflns_theta_max 28.75
_diffrn_reflns_theta_min 2.16
_exptl_absorpt_coefficient_mu 3.343
_exptl_absorpt_correction_T_max 0.6227
_exptl_absorpt_correction_T_min 0.4995
_exptl_absorpt_correction_type multi-scan
_exptl_absorpt_process_details 'SADABS (Sheldrick, 2008a)'
_exptl_crystal_colour orange
_exptl_crystal_density_diffrn 1.596
_exptl_crystal_density_method 'not measured'
_exptl_crystal_description block
_exptl_crystal_F_000 2124
_exptl_crystal_size_max 0.21
_exptl_crystal_size_mid 0.15
_exptl_crystal_size_min 0.14
_refine_diff_density_max 1.209
_refine_diff_density_min -2.849
_refine_diff_density_rms 0.154
_refine_ls_extinction_coef 0.00050(6)
_refine_ls_extinction_expression Fc^*^=kFc[1+0.001xFc^2^\l^3^/sin(2\q)]^-1/4^
_refine_ls_extinction_method SHELXL
_refine_ls_goodness_of_fit_ref 1.340
_refine_ls_hydrogen_treatment constr
_refine_ls_matrix_type full
_refine_ls_number_parameters 254
_refine_ls_number_reflns 5653
_refine_ls_number_restraints 0
_refine_ls_restrained_S_all 1.340
_refine_ls_R_factor_all 0.0430
_refine_ls_R_factor_gt 0.0414
_refine_ls_shift/su_max 0.001
_refine_ls_shift/su_mean 0.000
_refine_ls_structure_factor_coef Fsqd
_refine_ls_weighting_details 'calc w=1/[\s^2^(Fo^2^)+42.7460P] where P=(Fo^2^+2Fc^2^)/3'
_refine_ls_weighting_scheme calc
_refine_ls_wR_factor_gt 0.1039
_refine_ls_wR_factor_ref 0.1046
_reflns_number_gt 5427
_reflns_number_total 5653
_reflns_threshold_expression >2\s(I)
_cod_data_source_file c0dt00489h.txt
_cod_data_source_block jpd272_0m
_cod_depositor_comments
;
The following automatic conversions were performed:

'_symmetry_cell_setting' value 'Monoclinic' changed to 'monoclinic'
according to /home/saulius/struct/CIF-dictionaries/cif_core.dic
dictionary named 'cif_core.dic' version 2.4.2 from 2011-04-26.

Automatic conversion script
Id: cif_fix_values 1891 2012-01-12 08:04:46Z andrius 
;
_cod_original_cell_volume 4392(3)
_cod_original_sg_symbol_H-M C2/c
_cod_database_code 7026530

loop_
_symmetry_equiv_pos_as_xyz
'x, y, z'
'-x, y, -z+1/2'
'x+1/2, y+1/2, z'
'-x+1/2, y+1/2, -z+1/2'
'-x, -y, -z'
'x, -y, z-1/2'
'-x+1/2, -y+1/2, -z'
'x+1/2, -y+1/2, z-1/2'

loop_
_atom_site_label
_atom_site_type_symbol
_atom_site_fract_x
_atom_site_fract_y
_atom_site_fract_z
_atom_site_U_iso_or_equiv
_atom_site_adp_type
_atom_site_occupancy
_atom_site_symmetry_multiplicity
_atom_site_calc_flag
_atom_site_refinement_flags
W1 W 0.7500 -0.2500 0.5000 0.01162(9) Uani 1 2 d S
Cl1 Cl 0.66778(5) -0.10596(9) 0.42369(8) 0.0174(2) Uani 1 1 d .
Cl2 Cl 0.74657(5) -0.24995(9) 0.63183(8) 0.0172(2) Uani 1 1 d .
P1 P 0.82785(5) -0.07991(9) 0.58205(8) 0.0126(2) Uani 1 1 d .
C1 C 0.8641(2) -0.0267(4) 0.5290(3) 0.0155(8) Uani 1 1 d .
C2 C 0.9266(2) -0.0126(4) 0.5770(4) 0.0224(9) Uani 1 1 d .
H2 H 0.9527 -0.0376 0.6393 0.027 Uiso 1 1 calc R
C3 C 0.9511(2) 0.0375(5) 0.5347(4) 0.0270(11) Uani 1 1 d .
H3 H 0.9937 0.0461 0.5679 0.032 Uiso 1 1 calc R
C4 C 0.9137(3) 0.0746(4) 0.4449(4) 0.0285(11) Uani 1 1 d .
H4 H 0.9306 0.1096 0.4163 0.034 Uiso 1 1 calc R
C5 C 0.8515(2) 0.0614(4) 0.3956(4) 0.0244(10) Uani 1 1 d .
H5 H 0.8259 0.0874 0.3335 0.029 Uiso 1 1 calc R
C6 C 0.8267(2) 0.0103(4) 0.4372(3) 0.0195(9) Uani 1 1 d .
H6 H 0.7841 0.0004 0.4031 0.023 Uiso 1 1 calc R
C7 C 0.80747(19) 0.0617(4) 0.6098(3) 0.0140(8) Uani 1 1 d .
C8 C 0.8226(3) 0.1741(4) 0.5947(4) 0.0262(11) Uani 1 1 d .
H8 H 0.8397 0.1796 0.5613 0.031 Uiso 1 1 calc R
C9 C 0.8133(3) 0.2792(5) 0.6278(4) 0.0299(12) Uani 1 1 d .
H9 H 0.8246 0.3553 0.6180 0.036 Uiso 1 1 calc R
C10 C 0.7876(2) 0.2720(4) 0.6746(3) 0.0223(10) Uani 1 1 d .
H10 H 0.7811 0.3430 0.6973 0.027 Uiso 1 1 calc R
C11 C 0.7713(3) 0.1603(5) 0.6884(4) 0.0296(12) Uani 1 1 d .
H11 H 0.7538 0.1552 0.7211 0.036 Uiso 1 1 calc R
C12 C 0.7801(2) 0.0565(5) 0.6552(4) 0.0256(10) Uani 1 1 d .
H12 H 0.7674 -0.0190 0.6634 0.031 Uiso 1 1 calc R
C13 C 0.8905(2) -0.1293(4) 0.6966(3) 0.0190(9) Uani 1 1 d .
H13A H 0.9108 -0.1983 0.6913 0.029 Uiso 1 1 calc R
H13B H 0.8749 -0.1531 0.7317 0.029 Uiso 1 1 calc R
H13C H 0.9195 -0.0631 0.7283 0.029 Uiso 1 1 calc R
Co1 Co 0.5000 1.0000 0.5000 0.01144(16) Uani 1 2 d S
C14 C 0.5022(2) 0.8407(4) 0.5595(3) 0.0202(9) Uani 1 1 d .
C15 C 0.5328(2) 0.8281(4) 0.5171(3) 0.0169(8) Uani 1 1 d .
C16 C 0.49046(19) 0.8561(4) 0.4214(3) 0.0135(8) Uani 1 1 d .
C17 C 0.43380(19) 0.8850(4) 0.4064(3) 0.0159(8) Uani 1 1 d .
C18 C 0.4414(2) 0.8749(4) 0.4917(3) 0.0185(9) Uani 1 1 d .
C19 C 0.5295(3) 0.8171(5) 0.6585(4) 0.0319(12) Uani 1 1 d .
H19A H 0.5159 0.7383 0.6648 0.048 Uiso 1 1 calc R
H19B H 0.5167 0.8801 0.6821 0.048 Uiso 1 1 calc R
H19C H 0.5737 0.8174 0.6937 0.048 Uiso 1 1 calc R
C20 C 0.5972(2) 0.7893(5) 0.5629(4) 0.0281(11) Uani 1 1 d .
H20A H 0.6222 0.8187 0.6264 0.042 Uiso 1 1 calc R
H20B H 0.6124 0.8228 0.5293 0.042 Uiso 1 1 calc R
H20C H 0.5992 0.7011 0.5627 0.042 Uiso 1 1 calc R
C21 C 0.5037(2) 0.8520(5) 0.3515(3) 0.0224(10) Uani 1 1 d .
H21A H 0.5039 0.7679 0.3347 0.034 Uiso 1 1 calc R
H21B H 0.5434 0.8883 0.3772 0.034 Uiso 1 1 calc R
H21C H 0.4725 0.8970 0.2966 0.034 Uiso 1 1 calc R
C22 C 0.3758(2) 0.9165(5) 0.3156(3) 0.0253(10) Uani 1 1 d .
H22A H 0.3850 0.9469 0.2738 0.038 Uiso 1 1 calc R
H22B H 0.3543 0.9787 0.3249 0.038 Uiso 1 1 calc R
H22C H 0.3504 0.8444 0.2891 0.038 Uiso 1 1 calc R
C23 C 0.3925(3) 0.8911(5) 0.5044(4) 0.0285(11) Uani 1 1 d .
H23A H 0.3672 0.9600 0.4679 0.043 Uiso 1 1 calc R
H23B H 0.4106 0.9059 0.5695 0.043 Uiso 1 1 calc R
H23C H 0.3676 0.8180 0.4844 0.043 Uiso 1 1 calc R

loop_
_atom_site_aniso_label
_atom_site_aniso_U_11
_atom_site_aniso_U_22
_atom_site_aniso_U_33
_atom_site_aniso_U_23
_atom_site_aniso_U_13
_atom_site_aniso_U_12
W1 0.01136(13) 0.00991(12) 0.01527(13) 0.00254(8) 0.00874(10) 0.00159(8)
Cl1 0.0175(5) 0.0139(4) 0.0219(5) 0.0055(4) 0.0121(4) 0.0057(4)
Cl2 0.0181(5) 0.0179(5) 0.0188(5) 0.0033(4) 0.0127(4) 0.0013(4)
P1 0.0132(5) 0.0112(5) 0.0151(5) 0.0004(4) 0.0093(4) 0.0006(4)
C1 0.019(2) 0.0111(18) 0.023(2) -0.0010(16) 0.0161(18) -0.0014(15)
C2 0.019(2) 0.023(2) 0.026(2) -0.0053(19) 0.014(2) -0.0045(18)
C3 0.026(2) 0.026(2) 0.040(3) -0.010(2) 0.026(2) -0.009(2)
C4 0.041(3) 0.019(2) 0.049(3) -0.007(2) 0.039(3) -0.009(2)
C5 0.036(3) 0.019(2) 0.027(3) 0.0009(19) 0.023(2) -0.001(2)
C6 0.023(2) 0.0142(19) 0.026(2) 0.0021(18) 0.017(2) 0.0005(17)
C7 0.0135(18) 0.0155(19) 0.0116(19) -0.0002(15) 0.0066(16) 0.0015(15)
C8 0.041(3) 0.019(2) 0.029(3) 0.004(2) 0.026(3) 0.001(2)
C9 0.050(3) 0.012(2) 0.036(3) 0.004(2) 0.030(3) 0.003(2)
C10 0.022(2) 0.017(2) 0.022(2) -0.0060(18) 0.009(2) 0.0044(18)
C11 0.037(3) 0.029(3) 0.037(3) -0.013(2) 0.030(3) -0.005(2)
C12 0.038(3) 0.021(2) 0.033(3) -0.008(2) 0.029(3) -0.007(2)
C13 0.016(2) 0.021(2) 0.016(2) 0.0029(17) 0.0069(18) 0.0022(17)
Co1 0.0131(3) 0.0121(4) 0.0092(3) -0.0031(3) 0.0066(3) -0.0008(3)
C14 0.032(2) 0.0135(19) 0.016(2) -0.0033(16) 0.014(2) -0.0037(18)
C15 0.018(2) 0.0133(18) 0.016(2) -0.0029(16) 0.0078(18) 0.0021(16)
C16 0.0139(18) 0.0158(18) 0.0090(18) -0.0050(15) 0.0056(16) -0.0015(15)
C17 0.0124(18) 0.0153(19) 0.015(2) -0.0067(16) 0.0051(17) -0.0024(15)
C18 0.026(2) 0.016(2) 0.020(2) -0.0047(17) 0.017(2) -0.0038(17)
C19 0.052(3) 0.027(3) 0.019(2) 0.000(2) 0.022(3) -0.002(2)
C20 0.023(2) 0.021(2) 0.026(3) -0.003(2) 0.006(2) 0.0063(19)
C21 0.026(2) 0.029(2) 0.021(2) -0.0119(19) 0.018(2) -0.0076(19)
C22 0.016(2) 0.031(3) 0.022(2) -0.004(2) 0.0074(19) 0.0002(19)
C23 0.038(3) 0.025(2) 0.041(3) -0.010(2) 0.034(3) -0.009(2)

loop_
_atom_type_symbol
_atom_type_description
_atom_type_scat_dispersion_real
_atom_type_scat_dispersion_imag
_atom_type_scat_source
C C 0.0033 0.0016 'International Tables Vol C Tables 4.2.6.8 and 6.1.1.4'
H H 0.0000 0.0000 'International Tables Vol C Tables 4.2.6.8 and 6.1.1.4'
P P 0.1023 0.0942 'International Tables Vol C Tables 4.2.6.8 and 6.1.1.4'
Cl Cl 0.1484 0.1585 'International Tables Vol C Tables 4.2.6.8 and 6.1.1.4'
Co Co 0.3494 0.9721 'International Tables Vol C Tables 4.2.6.8 and 6.1.1.4'
W W -0.8490 6.8722 'International Tables Vol C Tables 4.2.6.8 and 6.1.1.4'

loop_
_geom_angle_atom_site_label_1
_geom_angle_atom_site_label_2
_geom_angle_atom_site_label_3
_geom_angle
_geom_angle_site_symmetry_1
_geom_angle_site_symmetry_3
Cl1 W1 Cl1 180.0 7_646 .
Cl1 W1 Cl2 90.05(4) 7_646 7_646
Cl1 W1 Cl2 89.96(4) . 7_646
Cl1 W1 Cl2 89.95(4) 7_646 .
Cl1 W1 Cl2 90.04(4) . .
Cl2 W1 Cl2 180.00(5) 7_646 .
Cl1 W1 P1 91.12(4) 7_646 7_646
Cl1 W1 P1 88.88(4) . 7_646
Cl2 W1 P1 86.01(4) 7_646 7_646
Cl2 W1 P1 93.99(4) . 7_646
Cl1 W1 P1 88.88(4) 7_646 .
Cl1 W1 P1 91.12(4) . .
Cl2 W1 P1 93.98(4) 7_646 .
Cl2 W1 P1 86.01(4) . .
P1 W1 P1 180.0 7_646 .
C1 P1 C13 104.5(2) . .
C1 P1 C7 102.0(2) . .
C13 P1 C7 100.6(2) . .
C1 P1 W1 117.16(15) . .
C13 P1 W1 109.86(16) . .
C7 P1 W1 120.50(14) . .
C2 C1 C6 118.5(4) . .
C2 C1 P1 123.5(4) . .
C6 C1 P1 117.8(3) . .
C3 C2 C1 120.7(5) . .
C3 C2 H2 119.6 . .
C1 C2 H2 119.6 . .
C4 C3 C2 120.0(5) . .
C4 C3 H3 120.0 . .
C2 C3 H3 120.0 . .
C3 C4 C5 120.4(5) . .
C3 C4 H4 119.8 . .
C5 C4 H4 119.8 . .
C4 C5 C6 119.9(5) . .
C4 C5 H5 120.1 . .
C6 C5 H5 120.1 . .
C5 C6 C1 120.4(4) . .
C5 C6 H6 119.8 . .
C1 C6 H6 119.8 . .
C8 C7 C12 118.4(4) . .
C8 C7 P1 123.0(3) . .
C12 C7 P1 118.4(3) . .
C7 C8 C9 121.0(5) . .
C7 C8 H8 119.5 . .
C9 C8 H8 119.5 . .
C10 C9 C8 119.8(5) . .
C10 C9 H9 120.1 . .
C8 C9 H9 120.1 . .
C9 C10 C11 119.5(4) . .
C9 C10 H10 120.3 . .
C11 C10 H10 120.3 . .
C12 C11 C10 120.9(5) . .
C12 C11 H11 119.5 . .
C10 C11 H11 119.5 . .
C11 C12 C7 120.4(5) . .
C11 C12 H12 119.8 . .
C7 C12 H12 119.8 . .
P1 C13 H13A 109.5 . .
P1 C13 H13B 109.5 . .
H13A C13 H13B 109.5 . .
P1 C13 H13C 109.5 . .
H13A C13 H13C 109.5 . .
H13B C13 H13C 109.5 . .
C17 Co1 C17 179.999(1) . 5_676
C17 Co1 C16 138.73(16) . 5_676
C17 Co1 C16 41.27(16) 5_676 5_676
C17 Co1 C16 41.27(16) . .
C17 Co1 C16 138.73(16) 5_676 .
C16 Co1 C16 179.997(1) 5_676 .
C17 Co1 C14 111.61(19) . 5_676
C17 Co1 C14 68.39(19) 5_676 5_676
C16 Co1 C14 68.86(17) 5_676 5_676
C16 Co1 C14 111.14(17) . 5_676
C17 Co1 C14 68.39(19) . .
C17 Co1 C14 111.61(19) 5_676 .
C16 Co1 C14 111.14(17) 5_676 .
C16 Co1 C14 68.86(17) . .
C14 Co1 C14 180.0(3) 5_676 .
C17 Co1 C15 68.84(18) . .
C17 Co1 C15 111.16(18) 5_676 .
C16 Co1 C15 138.99(17) 5_676 .
C16 Co1 C15 41.01(17) . .
C14 Co1 C15 139.24(18) 5_676 .
C14 Co1 C15 40.76(18) . .
C17 Co1 C15 111.16(18) . 5_676
C17 Co1 C15 68.84(18) 5_676 5_676
C16 Co1 C15 41.00(17) 5_676 5_676
C16 Co1 C15 138.99(17) . 5_676
C14 Co1 C15 40.77(18) 5_676 5_676
C14 Co1 C15 139.23(18) . 5_676
C15 Co1 C15 180.0(3) . 5_676
C17 Co1 C18 139.27(18) . 5_676
C17 Co1 C18 40.73(18) 5_676 5_676
C16 Co1 C18 69.03(17) 5_676 5_676
C16 Co1 C18 110.97(17) . 5_676
C14 Co1 C18 40.40(19) 5_676 5_676
C14 Co1 C18 139.60(19) . 5_676
C15 Co1 C18 111.47(18) . 5_676
C15 Co1 C18 68.53(18) 5_676 5_676
C17 Co1 C18 40.73(18) . .
C17 Co1 C18 139.27(18) 5_676 .
C16 Co1 C18 110.97(17) 5_676 .
C16 Co1 C18 69.03(17) . .
C14 Co1 C18 139.60(19) 5_676 .
C14 Co1 C18 40.40(19) . .
C15 Co1 C18 68.53(18) . .
C15 Co1 C18 111.47(18) 5_676 .
C18 Co1 C18 179.999(1) 5_676 .
C18 C14 C15 108.6(4) . .
C18 C14 C19 126.0(5) . .
C15 C14 C19 125.3(5) . .
C18 C14 Co1 69.9(3) . .
C15 C14 Co1 69.7(3) . .
C19 C14 Co1 127.9(3) . .
C14 C15 C16 107.9(4) . .
C14 C15 C20 126.7(4) . .
C16 C15 C20 125.4(4) . .
C14 C15 Co1 69.5(3) . .
C16 C15 Co1 69.2(2) . .
C20 C15 Co1 128.0(3) . .
C15 C16 C17 107.1(4) . .
C15 C16 C21 125.4(4) . .
C17 C16 C21 127.4(4) . .
C15 C16 Co1 69.8(2) . .
C17 C16 Co1 69.2(2) . .
C21 C16 Co1 127.4(3) . .
C18 C17 C16 108.4(4) . .
C18 C17 C22 125.7(4) . .
C16 C17 C22 125.9(4) . .
C18 C17 Co1 70.2(2) . .
C16 C17 Co1 69.6(2) . .
C22 C17 Co1 127.6(3) . .
C14 C18 C17 108.0(4) . .
C14 C18 C23 126.8(4) . .
C17 C18 C23 125.1(5) . .
C14 C18 Co1 69.6(3) . .
C17 C18 Co1 69.1(2) . .
C23 C18 Co1 129.4(3) . .
C14 C19 H19A 109.5 . .
C14 C19 H19B 109.5 . .
H19A C19 H19B 109.5 . .
C14 C19 H19C 109.5 . .
H19A C19 H19C 109.5 . .
H19B C19 H19C 109.5 . .
C15 C20 H20A 109.5 . .
C15 C20 H20B 109.5 . .
H20A C20 H20B 109.5 . .
C15 C20 H20C 109.5 . .
H20A C20 H20C 109.5 . .
H20B C20 H20C 109.5 . .
C16 C21 H21A 109.5 . .
C16 C21 H21B 109.5 . .
H21A C21 H21B 109.5 . .
C16 C21 H21C 109.5 . .
H21A C21 H21C 109.5 . .
H21B C21 H21C 109.5 . .
C17 C22 H22A 109.5 . .
C17 C22 H22B 109.5 . .
H22A C22 H22B 109.5 . .
C17 C22 H22C 109.5 . .
H22A C22 H22C 109.5 . .
H22B C22 H22C 109.5 . .
C18 C23 H23A 109.5 . .
C18 C23 H23B 109.5 . .
H23A C23 H23B 109.5 . .
C18 C23 H23C 109.5 . .
H23A C23 H23C 109.5 . .
H23B C23 H23C 109.5 . .

loop_
_geom_bond_atom_site_label_1
_geom_bond_atom_site_label_2
_geom_bond_distance
_geom_bond_site_symmetry_2
W1 Cl1 2.4182(12) 7_646
W1 Cl1 2.4182(12) .
W1 Cl2 2.4213(13) 7_646
W1 Cl2 2.4214(13) .
W1 P1 2.5619(12) 7_646
W1 P1 2.5619(12) .
P1 C1 1.824(4) .
P1 C13 1.825(5) .
P1 C7 1.829(4) .
C1 C2 1.396(6) .
C1 C6 1.399(6) .
C2 C3 1.385(7) .
C2 H2 0.9500 .
C3 C4 1.372(8) .
C3 H3 0.9500 .
C4 C5 1.385(7) .
C4 H4 0.9500 .
C5 C6 1.386(6) .
C5 H5 0.9500 .
C6 H6 0.9500 .
C7 C8 1.389(6) .
C7 C12 1.389(6) .
C8 C9 1.398(7) .
C8 H8 0.9500 .
C9 C10 1.372(7) .
C9 H9 0.9500 .
C10 C11 1.386(7) .
C10 H10 0.9500 .
C11 C12 1.380(7) .
C11 H11 0.9500 .
C12 H12 0.9500 .
C13 H13A 0.9800 .
C13 H13B 0.9800 .
C13 H13C 0.9800 .
Co1 C17 2.037(4) .
Co1 C17 2.037(4) 5_676
Co1 C16 2.043(4) 5_676
Co1 C16 2.043(4) .
Co1 C14 2.047(5) 5_676
Co1 C14 2.048(5) .
Co1 C15 2.050(4) .
Co1 C15 2.050(4) 5_676
Co1 C18 2.052(5) 5_676
Co1 C18 2.052(5) .
C14 C18 1.416(7) .
C14 C15 1.427(6) .
C14 C19 1.493(7) .
C15 C16 1.433(6) .
C15 C20 1.501(6) .
C16 C17 1.438(6) .
C16 C21 1.496(6) .
C17 C18 1.423(6) .
C17 C22 1.502(6) .
C18 C23 1.488(6) .
C19 H19A 0.9800 .
C19 H19B 0.9800 .
C19 H19C 0.9800 .
C20 H20A 0.9800 .
C20 H20B 0.9800 .
C20 H20C 0.9800 .
C21 H21A 0.9800 .
C21 H21B 0.9800 .
C21 H21C 0.9800 .
C22 H22A 0.9800 .
C22 H22B 0.9800 .
C22 H22C 0.9800 .
C23 H23A 0.9800 .
C23 H23B 0.9800 .
C23 H23C 0.9800 .
